data_7034458
loop_
_publ_author_name
'Schulz, Christoph'
'Eiden, Philipp'
'Klose, Petra'
'Ermantraut, Andreas'
'Schmidt, Michael'
'Garsuch, Arnd'
'Krossing, Ingo'

_publ_section_title
;
 Homoleptic borates and aluminates containing the difluorophosphato ligand
 - [M(O2PF2)x](y-) - synthesis and characterization.
;
_journal_issue 15
_journal_name_full 'Dalton transactions (Cambridge, England : 2003)'
_journal_page_first 7048
_journal_page_last 7057
_journal_paper_doi 10.1039/c5dt00469a
_journal_volume 44
_journal_year 2015
_chemical_formula_moiety '0.5(C24 H60 Al2 F24 Li6 O30 P12), 0.14(C4 H10 O)'
_chemical_formula_sum 'C12.55 H31.38 Al F12 Li3 O15.14 P6'
_chemical_formula_weight 886.21
_space_group_crystal_system trigonal
_space_group_IT_number 148
_space_group_name_Hall '-R 3'
_space_group_name_H-M_alt 'R -3'
_symmetry_space_group_name_Hall '-R 3'
_symmetry_space_group_name_H-M 'R -3 :H'
_atom_sites_solution_hydrogens geom
_atom_sites_solution_primary direct
_audit_block_doi 10.5517/cc13pjnz
_audit_creation_date 2014-11-05
_audit_creation_method
;
Olex2 1.2
(compiled 2014.09.19 svn.r3010 for OlexSys, GUI svn.r4874)
;
_audit_update_record
;
2014-11-11 deposited with the CCDC.
2015-03-02 downloaded from the CCDC.
;
_cell_angle_alpha 90
_cell_angle_beta 90
_cell_angle_gamma 120
_cell_formula_units_Z 6
_cell_length_a 17.4058(4)
_cell_length_b 17.4058(4)
_cell_length_c 21.4947(6)
_cell_measurement_reflns_used 6176
_cell_measurement_temperature 100
_cell_measurement_theta_max 29.735
_cell_measurement_theta_min 2.340
_cell_volume 5639.6(2)
_computing_cell_refinement 'SAINT v7.68A (Bruker, 2009)'
_computing_data_reduction 'SAINT v7.68A (Bruker, 2009)'
_computing_molecular_graphics 'Olex2 (Dolomanov et al., 2009)'
_computing_publication_material 'Olex2 (Dolomanov et al., 2009)'
_computing_structure_refinement 'ShelXL (Sheldrick, 2008)'
_computing_structure_solution 'ShelXT (Sheldrick, 2008)'
_diffrn_ambient_temperature 100
_diffrn_detector 'Bruker APEX2 area detector'
_diffrn_detector_area_resol_mean 7.9
_diffrn_detector_type 'CCD area detector'
_diffrn_measured_fraction_theta_full 0.997
_diffrn_measured_fraction_theta_max 0.998
_diffrn_measurement_device 'three-circle diffractometer'
_diffrn_measurement_device_type 'Bruker Smart APEX II Quazar'
_diffrn_measurement_method '\w and \f scans'
_diffrn_radiation_monochromator 'mirror optics'
_diffrn_radiation_probe x-ray
_diffrn_radiation_type MoK\a
_diffrn_radiation_wavelength 0.71073
_diffrn_reflns_av_R_equivalents 0.0329
_diffrn_reflns_av_unetI/netI 0.0263
_diffrn_reflns_Laue_measured_fraction_full 0.997
_diffrn_reflns_Laue_measured_fraction_max 0.998
_diffrn_reflns_limit_h_max 18
_diffrn_reflns_limit_h_min -24
_diffrn_reflns_limit_k_max 24
_diffrn_reflns_limit_k_min -24
_diffrn_reflns_limit_l_max 30
_diffrn_reflns_limit_l_min -30
_diffrn_reflns_number 22369
_diffrn_reflns_point_group_measured_fraction_full 0.997
_diffrn_reflns_point_group_measured_fraction_max 0.998
_diffrn_reflns_theta_full 25.242
_diffrn_reflns_theta_max 30.011
_diffrn_reflns_theta_min 2.843
_diffrn_source 'microfocus sealed X-ray tube'
_diffrn_source_type 'Incoatec I\ms'
_exptl_absorpt_coefficient_mu 0.422
_exptl_absorpt_correction_T_max 0.7460
_exptl_absorpt_correction_T_min 0.6659
_exptl_absorpt_correction_type multi-scan
_exptl_absorpt_process_details
'SADABS-2012/1 (Bruker,2012) was used for absorption correction. wR2(int) was 0.1247 before and 0.0431 after correction. The Ratio of minimum to maximum transmission is 0.8926. The \l/2 correction factor is Not present.'
_exptl_crystal_colour 'clear colourless'
_exptl_crystal_colour_lustre clear
_exptl_crystal_colour_primary colourless
_exptl_crystal_density_diffrn 1.566
_exptl_crystal_description block
_exptl_crystal_F_000 2687
_exptl_crystal_size_max 0.18
_exptl_crystal_size_mid 0.16
_exptl_crystal_size_min 0.16
_refine_diff_density_max 0.420
_refine_diff_density_min -0.331
_refine_diff_density_rms 0.056
_refine_ls_extinction_method none
_refine_ls_goodness_of_fit_ref 1.074
_refine_ls_hydrogen_treatment constr
_refine_ls_matrix_type full
_refine_ls_number_parameters 188
_refine_ls_number_reflns 3662
_refine_ls_number_restraints 184
_refine_ls_restrained_S_all 1.076
_refine_ls_R_factor_all 0.0467
_refine_ls_R_factor_gt 0.0337
_refine_ls_shift/su_max 0.001
_refine_ls_shift/su_mean 0.000
_refine_ls_structure_factor_coef Fsqd
_refine_ls_weighting_details 'w=1/[\s^2^(Fo^2^)+(0.0358P)^2^+7.2552P] where P=(Fo^2^+2Fc^2^)/3'
_refine_ls_weighting_scheme calc
_refine_ls_wR_factor_gt 0.0824
_refine_ls_wR_factor_ref 0.0883
_reflns_Friedel_coverage 0.000
_reflns_number_gt 2953
_reflns_number_total 3662
_reflns_threshold_expression 'I > 2\s(I)'
_cod_data_source_file c5dt00469a2.cif
_cod_data_source_block sad
_cod_depositor_comments 'Adding full bibliography for 7034458--7034459.cif.'
_cod_original_cell_volume 5639.6(3)
_cod_database_code 7034458
_shelx_space_group_comment
;
The symmetry employed for this shelxl refinement is uniquely defined
by the following loop, which should always be used as a source of
symmetry information in preference to the above space-group names.
They are only intended as comments.
;
_shelx_estimated_absorpt_t_max 0.936
_shelx_estimated_absorpt_t_min 0.928
_olex2_refinement_description
;
1. Others
 Fixed Sof: C1C(0.046) H1CA(0.046) H1CB(0.046) H1CC(0.046) C2C(0.046)
 H2CA(0.046) H2CB(0.046) O3C(0.046) C4C(0.046) H4CA(0.046) H4CB(0.046)
 C5C(0.046) H5CA(0.046) H5CB(0.046) H5CC(0.046)
 Fixed U13: Al1(0)
 Fixed U23: Al1(0)
 Fixed Uiso: H1A(0.053) H1B(0.053) H2A(0.084) H2B(0.084) H2C(0.084) H3A(0.046)
 H3B(0.046) H4A(0.068) H4B(0.068) H4C(0.068) C1C(0.05) H1CA(0.075) H1CB(0.075)
 H1CC(0.075) C2C(0.05) H2CA(0.06) H2CB(0.06) O3C(0.05) C4C(0.05) H4CA(0.06)
 H4CB(0.06) C5C(0.05) H5CA(0.075) H5CB(0.075) H5CC(0.075)
 Fixed X: Al1(0.3333) H1A(0.7665) H1B(0.7249) H2A(0.6661) H2B(0.7075)
 H2C(0.6108) H3A(0.6966) H3B(0.5985) H4A(0.591) H4B(0.5447) H4C(0.6424)
 H1CA(0.3004) H1CB(0.2908) H1CC(0.3852) H2CA(0.2367) H2CB(0.3318) H4CA(0.3361)
 H4CB(0.2535) H5CA(0.3665) H5CB(0.4339) H5CC(0.3521)
 Fixed Y: Al1(0.6667) H1A(0.7141) H1B(0.727) H2A(0.5653) H2B(0.5887)
 H2C(0.5748) H3A(0.6937) H3B(0.617) H4A(0.7035) H4B(0.7145) H4C(0.7906)
 H1CA(0.6322) H1CB(0.7062) H1CC(0.7118) H2CA(0.5778) H2CB(0.5835) H4CA(0.5814)
 H4CB(0.5941) H5CA(0.6596) H5CB(0.7208) H5CC(0.7334)
 Fixed Z: H1A(0.415) H1B(0.3523) H2A(0.4166) H2B(0.3481) H2C(0.3607)
 H3A(0.5088) H3B(0.4904) H4A(0.5709) H4B(0.5099) H4C(0.5288) H1CA(0.5197)
 H1CB(0.5574) H1CC(0.5528) H2CA(0.6168) H2CB(0.6121) H4CA(0.7063) H4CB(0.7257)
 H5CA(0.8004) H5CB(0.7473) H5CC(0.7665)
;
_shelx_shelxl_version_number 2014/7
_olex2_submission_special_instructions 'No special instructions were received'

loop_
_space_group_symop_operation_xyz
'x, y, z'
'-y, x-y, z'
'-x+y, -x, z'
'x+2/3, y+1/3, z+1/3'
'-y+2/3, x-y+1/3, z+1/3'
'-x+y+2/3, -x+1/3, z+1/3'
'x+1/3, y+2/3, z+2/3'
'-y+1/3, x-y+2/3, z+2/3'
'-x+y+1/3, -x+2/3, z+2/3'
'-x, -y, -z'
'y, -x+y, -z'
'x-y, x, -z'
'-x+2/3, -y+1/3, -z+1/3'
'y+2/3, -x+y+1/3, -z+1/3'
'x-y+2/3, x+1/3, -z+1/3'
'-x+1/3, -y+2/3, -z+2/3'
'y+1/3, -x+y+2/3, -z+2/3'
'x-y+1/3, x+2/3, -z+2/3'

loop_
_atom_site_label
_atom_site_type_symbol
_atom_site_fract_x
_atom_site_fract_y
_atom_site_fract_z
_atom_site_U_iso_or_equiv
_atom_site_adp_type
_atom_site_occupancy
_atom_site_site_symmetry_order
_atom_site_calc_flag
_atom_site_refinement_flags_posn
_atom_site_refinement_flags_adp
_atom_site_refinement_flags_occupancy
_atom_site_disorder_assembly
_atom_site_disorder_group
P2 P 0.20264(2) 0.48935(2) 0.26850(2) 0.01685(9) Uani 1 1 d . . . . .
Al1 Al 0.3333 0.6667 0.34100(3) 0.01606(15) Uani 1 3 d S T P A .
P1A P 0.4629(3) 0.8348(4) 0.4229(3) 0.0243(5) Uani 0.623(17) 1 d D U P A 1
F1A F 0.4808(3) 0.9258(2) 0.4015(5) 0.0597(16) Uani 0.623(17) 1 d D U P A 1
F2A F 0.4401(3) 0.8401(7) 0.4909(3) 0.0685(19) Uani 0.623(17) 1 d D U P A 1
P1B P 0.4573(5) 0.8218(5) 0.4295(4) 0.0243(5) Uani 0.377(17) 1 d D U P A 2
F1B F 0.4255(5) 0.7929(10) 0.4959(3) 0.057(2) Uani 0.377(17) 1 d D U P A 2
F2B F 0.4678(5) 0.9140(6) 0.4332(6) 0.054(2) Uani 0.377(17) 1 d D U P A 2
F3 F 0.13018(6) 0.51477(6) 0.26543(5) 0.0298(2) Uani 1 1 d . . . . .
F4 F 0.21291(7) 0.47718(7) 0.19903(4) 0.0329(2) Uani 1 1 d . . . . .
O1 O 0.65357(8) 0.71513(8) 0.42814(6) 0.0337(3) Uani 1 1 d . . . . .
O2 O 0.54336(7) 0.82944(8) 0.42000(5) 0.0290(3) Uani 1 1 d D U . . .
O3 O 0.38012(7) 0.76882(7) 0.39098(5) 0.0225(2) Uani 1 1 d D U . . .
O4 O 0.28593(6) 0.56594(6) 0.28998(5) 0.0193(2) Uani 1 1 d . . . . .
O5 O 0.16762(7) 0.40346(6) 0.30001(5) 0.0215(2) Uani 1 1 d . . . . .
C1 C 0.71034(14) 0.69385(14) 0.39205(11) 0.0444(5) Uani 1 1 d . . . . .
H1A H 0.7665 0.7141 0.4150 0.053 Uiso 1 1 calc R U . . .
H1B H 0.7249 0.7270 0.3523 0.053 Uiso 1 1 calc R U . . .
C2 C 0.67025(17) 0.59739(16) 0.37818(11) 0.0558(6) Uani 1 1 d . . . . .
H2A H 0.6661 0.5653 0.4166 0.084 Uiso 1 1 calc R U . . .
H2B H 0.7075 0.5887 0.3481 0.084 Uiso 1 1 calc R U . . .
H2C H 0.6108 0.5748 0.3607 0.084 Uiso 1 1 calc R U . . .
C3 C 0.63955(13) 0.68194(13) 0.49046(8) 0.0384(4) Uani 1 1 d . . . . .
H3A H 0.6966 0.6937 0.5088 0.046 Uiso 1 1 calc R U . . .
H3B H 0.5985 0.6170 0.4904 0.046 Uiso 1 1 calc R U . . .
C4 C 0.60112(14) 0.72644(14) 0.52826(9) 0.0454(5) Uani 1 1 d . . . . .
H4A H 0.5910 0.7035 0.5709 0.068 Uiso 1 1 calc R U . . .
H4B H 0.5447 0.7145 0.5099 0.068 Uiso 1 1 calc R U . . .
H4C H 0.6424 0.7906 0.5288 0.068 Uiso 1 1 calc R U . . .
Li1 Li 0.62271(17) 0.79664(18) 0.38871(12) 0.0242(5) Uani 1 1 d . . . . .
C1C C 0.321(5) 0.672(6) 0.5560(15) 0.050 Uiso 0.046 1 d D U P B -1
H1CA H 0.3004 0.6322 0.5197 0.075 Uiso 0.046 1 calc R U P B -1
H1CB H 0.2908 0.7062 0.5574 0.075 Uiso 0.046 1 calc R U P B -1
H1CC H 0.3852 0.7118 0.5528 0.075 Uiso 0.046 1 calc R U P B -1
C2C C 0.301(4) 0.619(3) 0.6124(18) 0.050 Uiso 0.046 1 d D U P B -1
H2CA H 0.2367 0.5778 0.6168 0.060 Uiso 0.046 1 calc R U P B -1
H2CB H 0.3318 0.5835 0.6121 0.060 Uiso 0.046 1 calc R U P B -1
O3C O 0.334(7) 0.682(3) 0.6613(13) 0.050 Uiso 0.046 1 d D U P B -1
C4C C 0.317(4) 0.625(2) 0.7139(17) 0.050 Uiso 0.046 1 d D U P B -1
H4CA H 0.3361 0.5814 0.7063 0.060 Uiso 0.046 1 calc R U P B -1
H4CB H 0.2535 0.5941 0.7257 0.060 Uiso 0.046 1 calc R U P B -1
C5C C 0.372(3) 0.690(3) 0.7609(18) 0.050 Uiso 0.046 1 d D U P B -1
H5CA H 0.3665 0.6596 0.8004 0.075 Uiso 0.046 1 calc R U P B -1
H5CB H 0.4339 0.7208 0.7473 0.075 Uiso 0.046 1 calc R U P B -1
H5CC H 0.3521 0.7334 0.7665 0.075 Uiso 0.046 1 calc R U P B -1

loop_
_atom_site_aniso_label
_atom_site_aniso_U_11
_atom_site_aniso_U_22
_atom_site_aniso_U_33
_atom_site_aniso_U_23
_atom_site_aniso_U_13
_atom_site_aniso_U_12
P2 0.01524(17) 0.01285(16) 0.02128(18) -0.00095(13) -0.00097(13) 0.00613(14)
Al1 0.0114(2) 0.0114(2) 0.0254(4) 0.000 0.000 0.00571(10)
P1A 0.0170(5) 0.0246(11) 0.0311(10) -0.0119(8) -0.0033(5) 0.0101(7)
F1A 0.0303(13) 0.0166(10) 0.128(4) -0.0073(17) -0.013(2) 0.0087(9)
F2A 0.0362(16) 0.127(5) 0.0446(17) -0.049(2) -0.0100(12) 0.042(3)
P1B 0.0170(5) 0.0246(11) 0.0311(10) -0.0119(8) -0.0033(5) 0.0101(7)
F1B 0.045(3) 0.105(6) 0.0232(17) -0.013(3) -0.0001(15) 0.039(4)
F2B 0.035(3) 0.031(3) 0.099(6) -0.037(3) -0.022(3) 0.019(2)
F3 0.0206(4) 0.0269(5) 0.0455(6) -0.0024(4) -0.0084(4) 0.0144(4)
F4 0.0430(6) 0.0295(5) 0.0209(4) -0.0022(4) 0.0006(4) 0.0142(5)
O1 0.0329(6) 0.0358(7) 0.0378(7) 0.0128(5) 0.0039(5) 0.0211(6)
O2 0.0185(5) 0.0322(6) 0.0359(6) -0.0093(5) -0.0032(4) 0.0124(5)
O3 0.0186(5) 0.0182(5) 0.0308(6) -0.0057(4) -0.0029(4) 0.0094(4)
O4 0.0138(4) 0.0126(4) 0.0305(5) -0.0019(4) 0.0008(4) 0.0057(4)
O5 0.0193(5) 0.0129(5) 0.0285(5) 0.0002(4) 0.0014(4) 0.0052(4)
C1 0.0400(11) 0.0457(11) 0.0582(13) 0.0172(10) 0.0104(9) 0.0295(10)
C2 0.0659(16) 0.0570(14) 0.0526(13) -0.0021(11) 0.0019(11) 0.0368(13)
C3 0.0383(10) 0.0353(10) 0.0348(9) 0.0057(7) -0.0135(8) 0.0133(8)
C4 0.0456(12) 0.0491(12) 0.0313(9) -0.0015(8) -0.0072(8) 0.0161(10)
Li1 0.0175(12) 0.0269(13) 0.0280(13) 0.0013(10) -0.0009(10) 0.0111(11)

loop_
_atom_type_symbol
_atom_type_description
_atom_type_scat_dispersion_real
_atom_type_scat_dispersion_imag
_atom_type_scat_source
C C 0.0033 0.0016 'International Tables Vol C Tables 4.2.6.8 and 6.1.1.4'
H H 0.0000 0.0000 'International Tables Vol C Tables 4.2.6.8 and 6.1.1.4'
Li Li -0.0003 0.0001 'International Tables Vol C Tables 4.2.6.8 and 6.1.1.4'
O O 0.0106 0.0060 'International Tables Vol C Tables 4.2.6.8 and 6.1.1.4'
F F 0.0171 0.0103 'International Tables Vol C Tables 4.2.6.8 and 6.1.1.4'
Al Al 0.0645 0.0514 'International Tables Vol C Tables 4.2.6.8 and 6.1.1.4'
P P 0.1023 0.0942 'International Tables Vol C Tables 4.2.6.8 and 6.1.1.4'

loop_
_geom_angle_atom_site_label_1
_geom_angle_atom_site_label_2
_geom_angle_atom_site_label_3
_geom_angle
_geom_angle_site_symmetry_1
_geom_angle_site_symmetry_3
F4 P2 F3 99.66(6) . .
O4 P2 F3 109.43(6) . .
O4 P2 F4 107.54(6) . .
O5 P2 F3 109.35(6) . .
O5 P2 F4 109.08(6) . .
O5 P2 O4 119.87(6) . .
O3 Al1 O3 90.56(5) . 3_565
O3 Al1 O3 90.56(5) 2_665 .
O3 Al1 O3 90.56(5) 2_665 3_565
O4 Al1 O3 89.64(4) 3_565 .
O4 Al1 O3 178.82(5) 3_565 3_565
O4 Al1 O3 90.60(4) 3_565 2_665
O4 Al1 O3 90.60(4) 2_665 .
O4 Al1 O3 90.60(4) . 3_565
O4 Al1 O3 89.64(4) 2_665 3_565
O4 Al1 O3 178.82(6) 2_665 2_665
O4 Al1 O3 178.83(5) . .
O4 Al1 O3 89.64(4) . 2_665
O4 Al1 O4 89.20(5) . 2_665
O4 Al1 O4 89.20(5) 3_565 2_665
O4 Al1 O4 89.20(5) . 3_565
F1A P1A F2A 98.6(3) . .
O2 P1A F1A 110.6(3) . .
O2 P1A F2A 109.5(3) . .
O2 P1A O3 121.6(3) . .
O3 P1A F1A 106.2(3) . .
O3 P1A F2A 107.9(3) . .
F2B P1B F1B 97.5(6) . .
O2 P1B F1B 110.5(6) . .
O2 P1B F2B 109.6(5) . .
O3 P1B F1B 104.9(5) . .
O3 P1B F2B 106.6(5) . .
O3 P1B O2 124.3(6) . .
C1 O1 Li1 115.31(13) . .
C3 O1 C1 113.60(14) . .
C3 O1 Li1 130.46(14) . .
P1A O2 Li1 157.3(2) . .
P1B O2 Li1 155.8(3) . .
P1A O3 Al1 142.1(2) . .
P1B O3 Al1 138.9(3) . .
P2 O4 Al1 143.69(7) . .
P2 O5 Li1 129.59(10) . 3_565
P2 O5 Li1 134.23(10) . 18_545
Li1 O5 Li1 89.10(12) 18_545 3_565
O1 C1 H1A 108.8 . .
O1 C1 H1B 108.8 . .
O1 C1 C2 113.69(18) . .
H1A C1 H1B 107.7 . .
C2 C1 H1A 108.8 . .
C2 C1 H1B 108.8 . .
C1 C2 H2A 109.5 . .
C1 C2 H2B 109.5 . .
C1 C2 H2C 109.5 . .
H2A C2 H2B 109.5 . .
H2A C2 H2C 109.5 . .
H2B C2 H2C 109.5 . .
O1 C3 H3A 109.8 . .
O1 C3 H3B 109.8 . .
O1 C3 C4 109.31(15) . .
H3A C3 H3B 108.3 . .
C4 C3 H3A 109.8 . .
C4 C3 H3B 109.8 . .
C3 C4 H4A 109.5 . .
C3 C4 H4B 109.5 . .
C3 C4 H4C 109.5 . .
H4A C4 H4B 109.5 . .
H4A C4 H4C 109.5 . .
H4B C4 H4C 109.5 . .
O1 Li1 O5 108.66(14) . 2_665
O1 Li1 O5 105.63(13) . 17
O2 Li1 O1 125.70(15) . .
O2 Li1 O5 110.74(14) . 17
O2 Li1 O5 109.61(13) . 2_665
O5 Li1 O5 90.90(12) 17 2_665
H1CA C1C H1CB 109.5 . .
H1CA C1C H1CC 109.5 . .
H1CB C1C H1CC 109.5 . .
C2C C1C H1CA 109.5 . .
C2C C1C H1CB 109.5 . .
C2C C1C H1CC 109.5 . .
C1C C2C H2CA 110.8 . .
C1C C2C H2CB 110.8 . .
H2CA C2C H2CB 108.9 . .
O3C C2C C1C 105(3) . .
O3C C2C H2CA 110.8 . .
O3C C2C H2CB 110.8 . .
C2C O3C C4C 101(3) . .
O3C C4C H4CA 111.6 . .
O3C C4C H4CB 111.6 . .
O3C C4C C5C 101(3) . .
H4CA C4C H4CB 109.4 . .
C5C C4C H4CA 111.6 . .
C5C C4C H4CB 111.6 . .
C4C C5C H5CA 109.5 . .
C4C C5C H5CB 109.5 . .
C4C C5C H5CC 109.5 . .
H5CA C5C H5CB 109.5 . .
H5CA C5C H5CC 109.5 . .
H5CB C5C H5CC 109.5 . .

loop_
_geom_bond_atom_site_label_1
_geom_bond_atom_site_label_2
_geom_bond_distance
_geom_bond_site_symmetry_2
P2 F3 1.5326(9) .
P2 F4 1.5313(10) .
P2 O4 1.4695(10) .
P2 O5 1.4676(10) .
Al1 O3 1.8791(11) .
Al1 O3 1.8791(11) 2_665
Al1 O3 1.8792(11) 3_565
Al1 O4 1.8737(11) 3_565
Al1 O4 1.8737(11) .
Al1 O4 1.8737(11) 2_665
P1A F1A 1.524(5) .
P1A F2A 1.528(5) .
P1A O2 1.451(5) .
P1A O3 1.487(5) .
P1B F1B 1.523(8) .
P1B F2B 1.522(8) .
P1B O2 1.451(8) .
P1B O3 1.449(8) .
O1 C1 1.443(2) .
O1 C3 1.431(2) .
O1 Li1 1.945(3) .
O2 Li1 1.864(3) .
O5 Li1 1.976(3) 18_545
O5 Li1 1.976(3) 3_565
C1 H1A 0.9900 .
C1 H1B 0.9900 .
C1 C2 1.491(3) .
C2 H2A 0.9800 .
C2 H2B 0.9800 .
C2 H2C 0.9800 .
C3 H3A 0.9900 .
C3 H3B 0.9900 .
C3 C4 1.492(3) .
C4 H4A 0.9800 .
C4 H4B 0.9800 .
C4 H4C 0.9800 .
Li1 O5 1.976(3) 2_665
Li1 O5 1.976(3) 17
C1C H1CA 0.9800 .
C1C H1CB 0.9800 .
C1C H1CC 0.9800 .
C1C C2C 1.46(2) .
C2C H2CA 0.9900 .
C2C H2CB 0.9900 .
C2C O3C 1.42(2) .
O3C C4C 1.43(2) .
C4C H4CA 0.9900 .
C4C H4CB 0.9900 .
C4C C5C 1.457(19) .
C5C H5CA 0.9800 .
C5C H5CB 0.9800 .
C5C H5CC 0.9800 .

loop_
_geom_torsion_atom_site_label_1
_geom_torsion_atom_site_label_2
_geom_torsion_atom_site_label_3
_geom_torsion_atom_site_label_4
_geom_torsion
_geom_torsion_site_symmetry_1
_geom_torsion_site_symmetry_4
P1A O2 Li1 O1 -112.0(7) . .
P1A O2 Li1 O5 20.4(7) . 2_665
P1A O2 Li1 O5 119.2(7) . 17
F1A P1A O2 Li1 -104.0(9) . .
F1A P1A O3 Al1 127.3(5) . .
F2A P1A O2 Li1 148.4(8) . .
F2A P1A O3 Al1 -127.8(5) . .
P1B O2 Li1 O1 -88.2(8) . .
P1B O2 Li1 O5 143.0(8) . 17
P1B O2 Li1 O5 44.2(8) . 2_665
F1B P1B O2 Li1 108.3(10) . .
F1B P1B O3 Al1 -100.5(7) . .
F2B P1B O2 Li1 -145.3(8) . .
F2B P1B O3 Al1 156.7(6) . .
F3 P2 O4 Al1 32.29(13) . .
F3 P2 O5 Li1 -93.59(13) . 3_565
F3 P2 O5 Li1 125.45(14) . 18_545
F4 P2 O4 Al1 139.63(11) . .
F4 P2 O5 Li1 158.37(12) . 3_565
F4 P2 O5 Li1 17.42(15) . 18_545
O2 P1A O3 Al1 -0.2(8) . .
O2 P1B O3 Al1 27.8(9) . .
O3 Al1 O3 P1A 43.5(4) 3_565 .
O3 Al1 O3 P1A 134.1(4) 2_665 .
O3 Al1 O3 P1B 120.3(5) 2_665 .
O3 Al1 O3 P1B 29.7(5) 3_565 .
O3 Al1 O4 P2 26.06(12) 2_665 .
O3 Al1 O4 P2 116.61(12) 3_565 .
O3 P1A O2 Li1 21.5(11) . .
O3 P1B O2 Li1 -17.6(13) . .
O4 P2 O5 Li1 -107.08(14) . 18_545
O4 P2 O5 Li1 33.87(15) . 3_565
O4 Al1 O3 P1A -135.3(4) 3_565 .
O4 Al1 O3 P1A -46.1(4) 2_665 .
O4 Al1 O3 P1B -149.1(5) 3_565 .
O4 Al1 O3 P1B -59.9(5) 2_665 .
O4 Al1 O4 P2 -153.76(10) 2_665 .
O4 Al1 O4 P2 -64.55(14) 3_565 .
O5 P2 O4 Al1 -95.14(12) . .
C1 O1 C3 C4 165.23(16) . .
C3 O1 C1 C2 67.8(2) . .
Li1 O1 C1 C2 -120.35(18) . .
Li1 O1 C3 C4 -5.1(2) . .
C1C C2C O3C C4C -177(5) . .
C2C O3C C4C C5C 165(6) . .
